data_1520337
loop_
_publ_author_name
'Platt, Andrew'
'Horton, Peter N.'
'Hursthouse, Michael B.'

_publ_section_title
;
 C36H81HoN3O12P3
;
_journal_name_full 'Crystal Structure Report Archive'
_journal_page_first 1244
_journal_year 2009
_chemical_formula_sum 'C36 H81 Ho N3 O12 P3'
_chemical_formula_weight 1005.88
_space_group_IT_number 92
_symmetry_cell_setting tetragonal
_symmetry_space_group_name_Hall 'P 4abw 2nw'
_symmetry_space_group_name_H-M 'P 41 21 2'
_atom_sites_solution_hydrogens geom
_atom_sites_solution_primary direct
_atom_sites_solution_secondary difmap
_cell_angle_alpha 90.00
_cell_angle_beta 90.00
_cell_angle_gamma 90.00
_cell_formula_units_Z 8
_cell_length_a 15.2959(6)
_cell_length_b 15.2959(6)
_cell_length_c 43.217(2)
_cell_measurement_reflns_used 10741
_cell_measurement_temperature 120(2)
_cell_measurement_theta_max 27.485
_cell_measurement_theta_min 2.910
_cell_volume 10111.2(7)
_computing_cell_refinement 'DENZO (Otwinowski & Minor, 1997) & COLLECT (Hooft, R.W.W., 1998)'
_computing_data_collection 'COLLECT (Hooft, R.W.W., 1998)'
_computing_data_reduction 'DENZO (Otwinowski & Minor, 1997) & COLLECT (Hooft, R.W.W., 1998)'
_computing_molecular_graphics 'ORTEP3 for Windows (Farrugia, 1997)'
_computing_publication_material 'WinGX (Farrugia, 1999)'
_computing_structure_refinement 'SHELXL-97 (Sheldrick, 2008)'
_computing_structure_solution 'SHELXS-97 (Sheldrick, 2008)'
_diffrn_ambient_temperature 120(2)
_diffrn_detector_area_resol_mean 9.091
_diffrn_measured_fraction_theta_full 0.996
_diffrn_measured_fraction_theta_max 0.996
_diffrn_measurement_device_type 'Bruker-Nonius Roper CCD camera on \k-goniostat'
_diffrn_measurement_method '\f & \w scans'
_diffrn_radiation_monochromator graphite
_diffrn_radiation_source 'Bruker-Nonius FR591 rotating anode'
_diffrn_radiation_type MoK\a
_diffrn_radiation_wavelength 0.71073
_diffrn_reflns_av_R_equivalents 0.0682
_diffrn_reflns_av_sigmaI/netI 0.0683
_diffrn_reflns_limit_h_max 19
_diffrn_reflns_limit_h_min -19
_diffrn_reflns_limit_k_max 19
_diffrn_reflns_limit_k_min -19
_diffrn_reflns_limit_l_max 51
_diffrn_reflns_limit_l_min -56
_diffrn_reflns_number 51946
_diffrn_reflns_theta_full 27.48
_diffrn_reflns_theta_max 27.48
_diffrn_reflns_theta_min 2.98
_exptl_absorpt_coefficient_mu 1.712
_exptl_absorpt_correction_T_max 0.8209
_exptl_absorpt_correction_T_min 0.7045
_exptl_absorpt_correction_type multi-scan
_exptl_absorpt_process_details 'SADABS 2007/2 (Sheldrick, G.M., 2007)'
_exptl_crystal_colour colourless
_exptl_crystal_density_diffrn 1.322
_exptl_crystal_density_method 'not measured'
_exptl_crystal_description block
_exptl_crystal_F_000 4208
_exptl_crystal_size_max 0.22
_exptl_crystal_size_mid 0.15
_exptl_crystal_size_min 0.12
_refine_diff_density_max 0.972
_refine_diff_density_min -1.912
_refine_diff_density_rms 0.103
_refine_ls_abs_structure_details 'Flack H D (1983), Acta Cryst. A39, 876-881'
_refine_ls_abs_structure_Flack 0.097(16)
_refine_ls_extinction_method none
_refine_ls_goodness_of_fit_ref 1.048
_refine_ls_hydrogen_treatment constr
_refine_ls_matrix_type full
_refine_ls_number_parameters 751
_refine_ls_number_reflns 11537
_refine_ls_number_restraints 946
_refine_ls_restrained_S_all 1.054
_refine_ls_R_factor_all 0.0857
_refine_ls_R_factor_gt 0.0588
_refine_ls_shift/su_max 0.003
_refine_ls_shift/su_mean 0.000
_refine_ls_structure_factor_coef Fsqd
_refine_ls_weighting_details 'calc w=1/[\s^2^(Fo^2^)+(0.0699P)^2^+17.5233P] where P=(Fo^2^+2Fc^2^)/3'
_refine_ls_weighting_scheme calc
_refine_ls_wR_factor_gt 0.1385
_refine_ls_wR_factor_ref 0.1538
_reflns_number_gt 8662
_reflns_number_total 11537
_reflns_threshold_expression >2sigma(I)
_cod_data_source_file eCrystal-1244.cif
_cod_data_source_block 2009src1247
_cod_depositor_comments
;
Citation :
Platt, Andrew and Horton, Peter N. and Hursthouse, Michael B. (2009) 
University of Southampton, Crystal Structure Report Archive. 
(doi:10.5258/ecrystals/1244)

More at:
http://ecrystals.chem.soton.ac.uk/1244/
;
_cod_original_cell_volume 10111.3(7)
_cod_original_sg_symbol_H-M P4(1)2(1)2
_cod_database_code 1520337

loop_
_symmetry_equiv_pos_as_xyz
'x, y, z'
'-x, -y, z+1/2'
'-y+1/2, x+1/2, z+1/4'
'y+1/2, -x+1/2, z+3/4'
'-x+1/2, y+1/2, -z+1/4'
'x+1/2, -y+1/2, -z+3/4'
'y, x, -z'
'-y, -x, -z+1/2'

loop_
_atom_site_label
_atom_site_type_symbol
_atom_site_fract_x
_atom_site_fract_y
_atom_site_fract_z
_atom_site_U_iso_or_equiv
_atom_site_adp_type
_atom_site_occupancy
_atom_site_symmetry_multiplicity
_atom_site_calc_flag
_atom_site_refinement_flags
_atom_site_disorder_assembly
_atom_site_disorder_group
Ho1 Ho 0.53352(2) 0.00846(2) 0.098364(6) 0.04774(12) Uani 1 1 d . A .
C1 C 0.4531(6) 0.0607(5) 0.00797(15) 0.063(2) Uani 1 1 d DU A .
H1A H 0.3987 0.0376 0.0173 0.075 Uiso 1 1 calc R . .
H1B H 0.4689 0.1140 0.0197 0.075 Uiso 1 1 calc R . .
C2 C 0.4311(6) 0.0893(6) -0.02543(15) 0.068(2) Uani 1 1 d DU . .
H2 H 0.4398 0.0383 -0.0396 0.081 Uiso 1 1 calc R . .
C3 C 0.3392(7) 0.1168(8) -0.0271(2) 0.087(3) Uani 1 1 d DU . .
H3A H 0.3315 0.1712 -0.0154 0.130 Uiso 1 1 calc R . .
H3B H 0.3020 0.0711 -0.0182 0.130 Uiso 1 1 calc R . .
H3C H 0.3230 0.1265 -0.0488 0.130 Uiso 1 1 calc R . .
C4 C 0.4892(8) 0.1640(7) -0.0362(2) 0.087(3) Uani 1 1 d DU . .
H4A H 0.4655 0.1888 -0.0553 0.130 Uiso 1 1 calc R . .
H4B H 0.5484 0.1420 -0.0400 0.130 Uiso 1 1 calc R . .
H4C H 0.4911 0.2093 -0.0201 0.130 Uiso 1 1 calc R . .
C5 C 0.5115(5) -0.1141(5) -0.00899(15) 0.056(2) Uani 1 1 d DU A .
H5A H 0.5272 -0.1009 -0.0307 0.067 Uiso 1 1 calc R . .
H5B H 0.5492 -0.1630 -0.0021 0.067 Uiso 1 1 calc R . .
C6 C 0.4172(5) -0.1453(6) -0.00838(16) 0.059(2) Uani 1 1 d DU . .
H6 H 0.3793 -0.0941 -0.0135 0.071 Uiso 1 1 calc R . .
C7 C 0.4030(7) -0.2134(7) -0.0331(2) 0.075(3) Uani 1 1 d DU . .
H7A H 0.4397 -0.2645 -0.0288 0.112 Uiso 1 1 calc R . .
H7B H 0.4186 -0.1890 -0.0533 0.112 Uiso 1 1 calc R . .
H7C H 0.3414 -0.2310 -0.0333 0.112 Uiso 1 1 calc R . .
C8 C 0.3905(7) -0.1776(7) 0.02218(18) 0.082(3) Uani 1 1 d DU . .
H8A H 0.3293 -0.1966 0.0214 0.123 Uiso 1 1 calc R . .
H8B H 0.3966 -0.1307 0.0375 0.123 Uiso 1 1 calc R . .
H8C H 0.4275 -0.2271 0.0281 0.123 Uiso 1 1 calc R . .
C9 C 0.6374(5) 0.0286(6) -0.00024(17) 0.064(2) Uani 1 1 d DU A .
H9A H 0.6378 0.0221 -0.0230 0.077 Uiso 1 1 calc R . .
H9B H 0.6370 0.0920 0.0044 0.077 Uiso 1 1 calc R . .
C10 C 0.7215(6) -0.0105(8) 0.0125(2) 0.093(3) Uani 1 1 d DU . .
H10 H 0.7200 -0.0085 0.0357 0.112 Uiso 1 1 calc R . .
C11 C 0.7967(8) 0.0479(11) 0.0007(3) 0.144(6) Uani 1 1 d DU . .
H11A H 0.8505 0.0337 0.0119 0.216 Uiso 1 1 calc R . .
H11B H 0.7818 0.1095 0.0041 0.216 Uiso 1 1 calc R . .
H11C H 0.8054 0.0376 -0.0215 0.216 Uiso 1 1 calc R . .
C12 C 0.7349(7) -0.0946(10) 0.0031(3) 0.130(6) Uani 1 1 d DU . .
H12A H 0.6791 -0.1261 0.0030 0.195 Uiso 1 1 calc R . .
H12B H 0.7756 -0.1236 0.0173 0.195 Uiso 1 1 calc R . .
H12C H 0.7596 -0.0946 -0.0178 0.195 Uiso 1 1 calc R . .
O1 O 0.5449(3) -0.0413(3) 0.04856(9) 0.0487(11) Uani 1 1 d DU A .
P1 P 0.53764(13) -0.01863(13) 0.01450(4) 0.0503(4) Uani 1 1 d DU . .
C13 C 0.601(2) -0.2593(15) 0.0760(6) 0.069(6) Uani 0.405(9) 1 d PDU A 1
H13A H 0.5371 -0.2502 0.0769 0.083 Uiso 0.405(9) 1 calc PR A 1
H13B H 0.6214 -0.2360 0.0559 0.083 Uiso 0.405(9) 1 calc PR A 1
C14 C 0.6180(17) -0.3578(16) 0.0762(7) 0.080(6) Uani 0.405(9) 1 d PDU A 1
H14 H 0.6051 -0.3772 0.0978 0.097 Uiso 0.405(9) 1 calc PR A 1
C15 C 0.5619(19) -0.4097(17) 0.0568(7) 0.087(8) Uani 0.405(9) 1 d PDU A 1
H15A H 0.5704 -0.4717 0.0616 0.131 Uiso 0.405(9) 1 calc PR A 1
H15B H 0.5764 -0.3991 0.0350 0.131 Uiso 0.405(9) 1 calc PR A 1
H15C H 0.5009 -0.3936 0.0606 0.131 Uiso 0.405(9) 1 calc PR A 1
C16 C 0.7085(17) -0.386(2) 0.0702(9) 0.112(9) Uani 0.405(9) 1 d PDU A 1
H16A H 0.7082 -0.4429 0.0601 0.168 Uiso 0.405(9) 1 calc PR A 1
H16B H 0.7402 -0.3896 0.0899 0.168 Uiso 0.405(9) 1 calc PR A 1
H16C H 0.7372 -0.3429 0.0568 0.168 Uiso 0.405(9) 1 calc PR A 1
C17 C 0.7609(13) -0.1716(19) 0.0939(6) 0.077(5) Uani 0.405(9) 1 d PDU A 1
H17A H 0.7914 -0.2287 0.0936 0.092 Uiso 0.405(9) 1 calc PR A 1
H17B H 0.7569 -0.1518 0.0721 0.092 Uiso 0.405(9) 1 calc PR A 1
C18 C 0.8201(17) -0.109(2) 0.1098(7) 0.096(6) Uani 0.405(9) 1 d PDU A 1
H18 H 0.8620 -0.1502 0.1202 0.115 Uiso 0.405(9) 1 calc PR A 1
C19 C 0.8800(19) -0.058(2) 0.0894(7) 0.120(9) Uani 0.405(9) 1 d PDU A 1
H19A H 0.8455 -0.0188 0.0763 0.180 Uiso 0.405(9) 1 calc PR A 1
H19B H 0.9137 -0.0982 0.0763 0.180 Uiso 0.405(9) 1 calc PR A 1
H19C H 0.9201 -0.0235 0.1022 0.180 Uiso 0.405(9) 1 calc PR A 1
C20 C 0.790(2) -0.060(3) 0.1349(7) 0.136(12) Uani 0.405(9) 1 d PDU A 1
H20A H 0.8398 -0.0447 0.1483 0.203 Uiso 0.405(9) 1 calc PR A 1
H20B H 0.7476 -0.0939 0.1468 0.203 Uiso 0.405(9) 1 calc PR A 1
H20C H 0.7627 -0.0062 0.1273 0.203 Uiso 0.405(9) 1 calc PR A 1
C21 C 0.6503(15) -0.2530(17) 0.1425(5) 0.054(5) Uani 0.405(9) 1 d PDU A 1
H21A H 0.6570 -0.3158 0.1375 0.064 Uiso 0.405(9) 1 calc PR A 1
H21B H 0.7026 -0.2353 0.1544 0.064 Uiso 0.405(9) 1 calc PR A 1
C22 C 0.5688(12) -0.2433(14) 0.1642(4) 0.053(5) Uani 0.405(9) 1 d PDU A 1
H22 H 0.5212 -0.2752 0.1530 0.064 Uiso 0.405(9) 1 calc PR A 1
C23 C 0.5881(13) -0.3004(16) 0.1922(4) 0.067(7) Uani 0.405(9) 1 d PDU A 1
H23A H 0.6326 -0.2721 0.2051 0.100 Uiso 0.405(9) 1 calc PR A 1
H23B H 0.6096 -0.3574 0.1852 0.100 Uiso 0.405(9) 1 calc PR A 1
H23C H 0.5345 -0.3084 0.2043 0.100 Uiso 0.405(9) 1 calc PR A 1
C24 C 0.532(2) -0.172(2) 0.1732(8) 0.176(15) Uani 0.405(9) 1 d PDU A 1
H24A H 0.5557 -0.1224 0.1614 0.264 Uiso 0.405(9) 1 calc PR A 1
H24B H 0.5436 -0.1627 0.1953 0.264 Uiso 0.405(9) 1 calc PR A 1
H24C H 0.4688 -0.1755 0.1698 0.264 Uiso 0.405(9) 1 calc PR A 1
O2 O 0.6004(12) -0.1098(12) 0.1097(6) 0.044(5) Uani 0.405(9) 1 d PDU A 1
P2 P 0.6508(9) -0.1929(9) 0.1065(3) 0.046(2) Uani 0.405(9) 1 d PDU A 1
C113 C 0.6038(13) -0.2478(11) 0.0695(4) 0.058(4) Uani 0.595(9) 1 d PDU A 2
H11D H 0.5412 -0.2379 0.0741 0.070 Uiso 0.595(9) 1 calc PR A 2
H11E H 0.6170 -0.2158 0.0502 0.070 Uiso 0.595(9) 1 calc PR A 2
C114 C 0.6156(11) -0.3461(11) 0.0628(4) 0.073(5) Uani 0.595(9) 1 d PDU A 2
H114 H 0.6127 -0.3814 0.0823 0.088 Uiso 0.595(9) 1 calc PR A 2
C115 C 0.5493(12) -0.3754(12) 0.0401(4) 0.084(6) Uani 0.595(9) 1 d PDU A 2
H11F H 0.5622 -0.3499 0.0198 0.126 Uiso 0.595(9) 1 calc PR A 2
H11G H 0.4912 -0.3564 0.0469 0.126 Uiso 0.595(9) 1 calc PR A 2
H11H H 0.5505 -0.4393 0.0386 0.126 Uiso 0.595(9) 1 calc PR A 2
C116 C 0.6987(12) -0.3616(17) 0.0461(6) 0.127(9) Uani 0.595(9) 1 d PDU A 2
H11I H 0.7165 -0.4227 0.0487 0.191 Uiso 0.595(9) 1 calc PR A 2
H11J H 0.7442 -0.3232 0.0545 0.191 Uiso 0.595(9) 1 calc PR A 2
H11K H 0.6906 -0.3491 0.0240 0.191 Uiso 0.595(9) 1 calc PR A 2
C117 C 0.7787(10) -0.1862(16) 0.0886(5) 0.088(5) Uani 0.595(9) 1 d PDU A 2
H11L H 0.8021 -0.2461 0.0860 0.105 Uiso 0.595(9) 1 calc PR A 2
H11M H 0.7782 -0.1591 0.0678 0.105 Uiso 0.595(9) 1 calc PR A 2
C118 C 0.8426(11) -0.1376(17) 0.1072(4) 0.095(5) Uani 0.595(9) 1 d PDU A 2
H118 H 0.8225 -0.0793 0.0995 0.114 Uiso 0.595(9) 1 calc PR A 2
C119 C 0.9302(8) -0.1289(10) 0.0935(4) 0.068(4) Uani 0.595(9) 1 d PDU A 2
H11N H 0.9616 -0.0810 0.1037 0.102 Uiso 0.595(9) 1 calc PR A 2
H11O H 0.9248 -0.1165 0.0713 0.102 Uiso 0.595(9) 1 calc PR A 2
H11P H 0.9627 -0.1836 0.0964 0.102 Uiso 0.595(9) 1 calc PR A 2
C120 C 0.8387(13) -0.1133(19) 0.1382(4) 0.121(8) Uani 0.595(9) 1 d PDU A 2
H12D H 0.7934 -0.1475 0.1487 0.181 Uiso 0.595(9) 1 calc PR A 2
H12E H 0.8247 -0.0509 0.1397 0.181 Uiso 0.595(9) 1 calc PR A 2
H12F H 0.8954 -0.1243 0.1480 0.181 Uiso 0.595(9) 1 calc PR A 2
C121 C 0.6656(10) -0.2685(10) 0.1336(4) 0.050(4) Uani 0.595(9) 1 d PDU A 2
H12G H 0.6952 -0.3237 0.1277 0.059 Uiso 0.595(9) 1 calc PR A 2
H12H H 0.7012 -0.2409 0.1500 0.059 Uiso 0.595(9) 1 calc PR A 2
C122 C 0.5776(8) -0.2916(10) 0.1473(4) 0.063(4) Uani 0.595(9) 1 d PDU A 2
H122 H 0.5827 -0.2598 0.1674 0.076 Uiso 0.595(9) 1 calc PR A 2
C123 C 0.5808(13) -0.3843(10) 0.1592(5) 0.107(7) Uani 0.595(9) 1 d PDU A 2
H12I H 0.6011 -0.3843 0.1807 0.161 Uiso 0.595(9) 1 calc PR A 2
H12J H 0.6212 -0.4187 0.1465 0.161 Uiso 0.595(9) 1 calc PR A 2
H12K H 0.5222 -0.4101 0.1581 0.161 Uiso 0.595(9) 1 calc PR A 2
C124 C 0.4917(10) -0.2857(13) 0.1432(4) 0.102(6) Uani 0.595(9) 1 d PDU A 2
H12L H 0.4682 -0.3433 0.1378 0.153 Uiso 0.595(9) 1 calc PR A 2
H12M H 0.4792 -0.2443 0.1265 0.153 Uiso 0.595(9) 1 calc PR A 2
H12N H 0.4642 -0.2652 0.1624 0.153 Uiso 0.595(9) 1 calc PR A 2
O102 O 0.6305(9) -0.1091(9) 0.1075(4) 0.045(3) Uani 0.595(9) 1 d PDU A 2
P102 P 0.6672(7) -0.1973(8) 0.1004(2) 0.053(2) Uani 0.595(9) 1 d PDU A 2
C25 C 0.2452(12) 0.1255(12) 0.0700(4) 0.073(4) Uani 0.603(8) 1 d PDU A 1
H25A H 0.2070 0.1751 0.0759 0.088 Uiso 0.603(8) 1 calc PR A 1
H25B H 0.2647 0.1364 0.0485 0.088 Uiso 0.603(8) 1 calc PR A 1
C26 C 0.1883(14) 0.0440(14) 0.0695(5) 0.116(5) Uani 0.603(8) 1 d PDU A 1
H26 H 0.1557 0.0446 0.0895 0.139 Uiso 0.603(8) 1 calc PR A 1
C27 C 0.2283(17) -0.0392(16) 0.0680(7) 0.148(9) Uani 0.603(8) 1 d PDU A 1
H27A H 0.2909 -0.0323 0.0639 0.223 Uiso 0.603(8) 1 calc PR A 1
H27B H 0.2016 -0.0734 0.0512 0.223 Uiso 0.603(8) 1 calc PR A 1
H27C H 0.2200 -0.0698 0.0877 0.223 Uiso 0.603(8) 1 calc PR A 1
C28 C 0.1193(16) 0.0469(19) 0.0448(5) 0.156(9) Uani 0.603(8) 1 d PDU A 1
H28A H 0.1457 0.0649 0.0251 0.234 Uiso 0.603(8) 1 calc PR A 1
H28B H 0.0739 0.0890 0.0507 0.234 Uiso 0.603(8) 1 calc PR A 1
H28C H 0.0931 -0.0112 0.0424 0.234 Uiso 0.603(8) 1 calc PR A 1
C29 C 0.3093(10) 0.1125(10) 0.1347(3) 0.074(4) Uani 0.603(8) 1 d PDU A 1
H29A H 0.2815 0.0542 0.1360 0.089 Uiso 0.603(8) 1 calc PR A 1
H29B H 0.3633 0.1103 0.1473 0.089 Uiso 0.603(8) 1 calc PR A 1
C30 C 0.2490(11) 0.1771(10) 0.1493(3) 0.082(4) Uani 0.603(8) 1 d PDU A 1
H30 H 0.2272 0.2151 0.1321 0.098 Uiso 0.603(8) 1 calc PR A 1
C31 C 0.1704(13) 0.1357(14) 0.1631(5) 0.099(7) Uani 0.603(8) 1 d PDU A 1
H31A H 0.1880 0.0986 0.1805 0.149 Uiso 0.603(8) 1 calc PR A 1
H31B H 0.1410 0.0999 0.1474 0.149 Uiso 0.603(8) 1 calc PR A 1
H31C H 0.1304 0.1812 0.1704 0.149 Uiso 0.603(8) 1 calc PR A 1
C32 C 0.2923(13) 0.2349(12) 0.1710(5) 0.127(8) Uani 0.603(8) 1 d PDU A 1
H32A H 0.2495 0.2759 0.1797 0.190 Uiso 0.603(8) 1 calc PR A 1
H32B H 0.3382 0.2677 0.1602 0.190 Uiso 0.603(8) 1 calc PR A 1
H32C H 0.3183 0.2004 0.1877 0.190 Uiso 0.603(8) 1 calc PR A 1
C33 C 0.3851(12) 0.2398(9) 0.0929(4) 0.090(5) Uani 0.603(8) 1 d PDU A 1
H33A H 0.3374 0.2794 0.0995 0.108 Uiso 0.603(8) 1 calc PR A 1
H33B H 0.4306 0.2431 0.1092 0.108 Uiso 0.603(8) 1 calc PR A 1
C34 C 0.4243(12) 0.2794(13) 0.0643(5) 0.100(5) Uani 0.603(8) 1 d PDU A 1
H34 H 0.4435 0.2275 0.0519 0.120 Uiso 0.603(8) 1 calc PR A 1
C35 C 0.3527(15) 0.3205(15) 0.0445(5) 0.114(7) Uani 0.603(8) 1 d PDU A 1
H35A H 0.3793 0.3566 0.0283 0.171 Uiso 0.603(8) 1 calc PR A 1
H35B H 0.3151 0.3571 0.0575 0.171 Uiso 0.603(8) 1 calc PR A 1
H35C H 0.3175 0.2743 0.0349 0.171 Uiso 0.603(8) 1 calc PR A 1
C36 C 0.4957(15) 0.3320(16) 0.0645(6) 0.152(10) Uani 0.603(8) 1 d PDU A 1
H36A H 0.4927 0.3714 0.0823 0.228 Uiso 0.603(8) 1 calc PR A 1
H36B H 0.4973 0.3665 0.0454 0.228 Uiso 0.603(8) 1 calc PR A 1
H36C H 0.5486 0.2962 0.0659 0.228 Uiso 0.603(8) 1 calc PR A 1
O3 O 0.4094(12) 0.0659(13) 0.0843(6) 0.054(4) Uani 0.603(8) 1 d PDU A 1
P3 P 0.3413(5) 0.1307(6) 0.09452(19) 0.063(2) Uani 0.603(8) 1 d PDU A 1
C125 C 0.234(2) 0.1249(18) 0.0606(6) 0.085(6) Uani 0.397(8) 1 d PDU A 2
H12O H 0.1917 0.1729 0.0641 0.102 Uiso 0.397(8) 1 calc PR A 2
H12P H 0.2662 0.1388 0.0414 0.102 Uiso 0.397(8) 1 calc PR A 2
C126 C 0.1816(19) 0.0414(19) 0.0548(6) 0.107(7) Uani 0.397(8) 1 d PDU A 2
H126 H 0.1481 0.0283 0.0741 0.129 Uiso 0.397(8) 1 calc PR A 2
C127 C 0.2314(19) -0.0353(19) 0.0472(6) 0.092(8) Uani 0.397(8) 1 d PDU A 2
H12Q H 0.1952 -0.0874 0.0504 0.138 Uiso 0.397(8) 1 calc PR A 2
H12R H 0.2832 -0.0384 0.0604 0.138 Uiso 0.397(8) 1 calc PR A 2
H12S H 0.2496 -0.0324 0.0254 0.138 Uiso 0.397(8) 1 calc PR A 2
C128 C 0.1162(18) 0.055(3) 0.0293(5) 0.130(11) Uani 0.397(8) 1 d PDU A 2
H12T H 0.1412 0.0343 0.0097 0.195 Uiso 0.397(8) 1 calc PR A 2
H12U H 0.1017 0.1168 0.0277 0.195 Uiso 0.397(8) 1 calc PR A 2
H12V H 0.0631 0.0211 0.0339 0.195 Uiso 0.397(8) 1 calc PR A 2
C129 C 0.2563(14) 0.0746(14) 0.1248(5) 0.082(6) Uani 0.397(8) 1 d PDU A 2
H12W H 0.2420 0.0137 0.1189 0.098 Uiso 0.397(8) 1 calc PR A 2
H12$ H 0.2985 0.0716 0.1422 0.098 Uiso 0.397(8) 1 calc PR A 2
C130 C 0.1737(13) 0.1174(14) 0.1366(5) 0.081(5) Uani 0.397(8) 1 d PDU A 2
H130 H 0.1480 0.1509 0.1190 0.097 Uiso 0.397(8) 1 calc PR A 2
C131 C 0.1085(14) 0.0489(17) 0.1456(5) 0.087(8) Uani 0.397(8) 1 d PDU A 2
H13C H 0.1292 0.0179 0.1640 0.131 Uiso 0.397(8) 1 calc PR A 2
H13D H 0.1014 0.0073 0.1285 0.131 Uiso 0.397(8) 1 calc PR A 2
H13E H 0.0522 0.0767 0.1501 0.131 Uiso 0.397(8) 1 calc PR A 2
C132 C 0.191(2) 0.1788(16) 0.1608(6) 0.088(8) Uani 0.397(8) 1 d PDU A 2
H13F H 0.1469 0.2249 0.1606 0.132 Uiso 0.397(8) 1 calc PR A 2
H13G H 0.2492 0.2049 0.1576 0.132 Uiso 0.397(8) 1 calc PR A 2
H13H H 0.1901 0.1488 0.1808 0.132 Uiso 0.397(8) 1 calc PR A 2
C133 C 0.3337(16) 0.2363(10) 0.1031(5) 0.082(6) Uani 0.397(8) 1 d PDU A 2
H13I H 0.2769 0.2672 0.1043 0.098 Uiso 0.397(8) 1 calc PR A 2
H13J H 0.3574 0.2344 0.1244 0.098 Uiso 0.397(8) 1 calc PR A 2
C134 C 0.3955(17) 0.2937(12) 0.0839(6) 0.085(6) Uani 0.397(8) 1 d PDU A 2
H134 H 0.4552 0.2686 0.0869 0.102 Uiso 0.397(8) 1 calc PR A 2
C135 C 0.374(3) 0.280(2) 0.0501(6) 0.129(10) Uani 0.397(8) 1 d PDU A 2
H13K H 0.3700 0.3365 0.0397 0.193 Uiso 0.397(8) 1 calc PR A 2
H13L H 0.3174 0.2495 0.0484 0.193 Uiso 0.397(8) 1 calc PR A 2
H13M H 0.4194 0.2443 0.0404 0.193 Uiso 0.397(8) 1 calc PR A 2
C136 C 0.4032(17) 0.3804(11) 0.0898(6) 0.084(8) Uani 0.397(8) 1 d PDU A 2
H13N H 0.3513 0.4110 0.0821 0.127 Uiso 0.397(8) 1 calc PR A 2
H13O H 0.4554 0.4032 0.0793 0.127 Uiso 0.397(8) 1 calc PR A 2
H13P H 0.4086 0.3898 0.1121 0.127 Uiso 0.397(8) 1 calc PR A 2
O103 O 0.3938(15) 0.0764(19) 0.0849(8) 0.040(4) Uani 0.397(8) 1 d PDU A 2
P103 P 0.3112(7) 0.1263(9) 0.0920(3) 0.055(3) Uani 0.397(8) 1 d PDU A 2
N11 N 0.4000(5) -0.1007(4) 0.12641(15) 0.0641(19) Uani 1 1 d U . .
O11 O 0.4269(4) -0.1154(4) 0.09847(10) 0.0600(14) Uani 1 1 d U A .
O12 O 0.4407(4) -0.0412(3) 0.14083(10) 0.0585(14) Uani 1 1 d U A .
O13 O 0.3434(5) -0.1431(4) 0.13821(13) 0.083(2) Uani 1 1 d U A .
N21 N 0.6503(5) 0.1348(4) 0.07045(13) 0.0558(17) Uani 1 1 d U A .
O21 O 0.5686(4) 0.1383(3) 0.06627(11) 0.0555(14) Uani 1 1 d U A .
O22 O 0.6762(4) 0.0742(4) 0.08917(11) 0.0610(15) Uani 1 1 d U A .
O23 O 0.7012(5) 0.1843(5) 0.05751(11) 0.077(2) Uani 1 1 d U . .
N31 N 0.5687(5) 0.1069(5) 0.15451(13) 0.0602(17) Uani 1 1 d U . .
O31 O 0.5227(5) 0.1363(3) 0.13199(10) 0.0614(16) Uani 1 1 d U A .
O32 O 0.6047(4) 0.0344(4) 0.15052(11) 0.0675(16) Uani 1 1 d U A .
O33 O 0.5766(5) 0.1481(4) 0.17826(12) 0.077(2) Uani 1 1 d U A .

loop_
_atom_site_aniso_label
_atom_site_aniso_U_11
_atom_site_aniso_U_22
_atom_site_aniso_U_33
_atom_site_aniso_U_23
_atom_site_aniso_U_13
_atom_site_aniso_U_12
Ho1 0.0772(3) 0.03980(18) 0.02624(14) 0.00057(12) -0.00842(13) -0.00851(15)
C1 0.086(6) 0.066(5) 0.036(3) -0.001(3) -0.006(4) 0.006(5)
C2 0.088(6) 0.079(6) 0.036(4) 0.008(4) -0.015(4) 0.012(5)
C3 0.104(9) 0.087(8) 0.069(6) 0.017(5) -0.020(6) -0.010(6)
C4 0.113(9) 0.095(7) 0.052(5) 0.027(5) -0.006(6) -0.009(7)
C5 0.070(5) 0.064(5) 0.034(3) -0.012(3) -0.009(4) 0.004(4)
C6 0.069(5) 0.062(5) 0.046(4) -0.011(4) -0.012(4) -0.001(4)
C7 0.072(6) 0.085(7) 0.068(5) -0.032(5) -0.013(5) -0.010(5)
C8 0.085(7) 0.097(8) 0.062(5) -0.004(5) -0.010(5) -0.030(6)
C9 0.069(5) 0.080(6) 0.044(4) -0.003(4) -0.003(4) -0.008(5)
C10 0.062(6) 0.141(10) 0.077(6) -0.014(7) -0.002(5) -0.013(6)
C11 0.085(9) 0.180(16) 0.168(13) 0.002(12) -0.018(9) -0.017(10)
C12 0.056(6) 0.248(17) 0.085(7) -0.087(9) -0.013(5) 0.045(9)
O1 0.068(3) 0.047(3) 0.032(2) -0.0051(19) -0.008(2) -0.003(2)
P1 0.0647(12) 0.0588(11) 0.0275(7) -0.0054(7) -0.0079(7) -0.0006(10)
C13 0.075(10) 0.068(11) 0.063(12) -0.012(10) -0.007(10) -0.004(10)
C14 0.082(11) 0.084(12) 0.075(13) -0.030(12) -0.010(12) 0.008(10)
C15 0.103(17) 0.079(16) 0.080(16) -0.015(13) -0.006(15) 0.000(14)
C16 0.090(16) 0.100(17) 0.15(2) -0.053(19) -0.004(18) 0.019(14)
C17 0.066(10) 0.090(11) 0.074(10) -0.031(9) -0.004(9) -0.013(9)
C18 0.072(11) 0.114(13) 0.101(11) -0.032(10) -0.020(10) -0.028(10)
C19 0.093(16) 0.127(19) 0.139(18) -0.018(17) -0.046(15) -0.045(15)
C20 0.12(2) 0.14(2) 0.15(2) -0.041(19) -0.071(18) -0.034(19)
C21 0.045(9) 0.056(10) 0.059(10) 0.014(9) -0.001(9) -0.003(9)
C22 0.049(9) 0.060(10) 0.051(9) 0.043(8) -0.016(8) -0.020(8)
C23 0.045(11) 0.125(19) 0.030(9) 0.018(10) -0.004(8) -0.007(12)
C24 0.15(3) 0.24(3) 0.13(3) 0.04(3) -0.02(2) -0.08(3)
O2 0.037(11) 0.035(7) 0.060(8) -0.011(6) -0.018(8) 0.003(7)
P2 0.047(5) 0.042(4) 0.049(5) 0.000(4) -0.006(4) 0.002(3)
C113 0.066(8) 0.057(8) 0.052(9) -0.019(7) -0.018(7) -0.020(7)
C114 0.082(8) 0.078(9) 0.059(9) -0.025(8) -0.002(8) 0.009(7)
C115 0.089(12) 0.069(11) 0.094(13) -0.058(10) -0.008(11) -0.010(10)
C116 0.090(14) 0.139(18) 0.154(19) -0.090(17) 0.010(15) -0.019(13)
C117 0.069(9) 0.102(11) 0.092(10) -0.036(9) 0.009(8) -0.026(9)
C118 0.070(9) 0.120(11) 0.096(9) -0.044(9) -0.005(8) -0.012(9)
C119 0.042(8) 0.063(9) 0.098(11) -0.018(8) -0.016(8) -0.013(7)
C120 0.067(11) 0.20(2) 0.099(12) -0.058(13) 0.043(10) -0.076(12)
C121 0.041(7) 0.045(7) 0.063(8) -0.006(6) -0.009(6) 0.002(6)
C122 0.048(7) 0.074(8) 0.067(8) 0.014(7) 0.007(7) 0.000(7)
C123 0.088(13) 0.063(10) 0.170(19) -0.004(12) 0.037(14) 0.007(9)
C124 0.090(13) 0.110(13) 0.107(13) 0.027(11) -0.019(11) -0.019(12)
O102 0.043(8) 0.045(5) 0.047(5) 0.003(4) -0.011(6) 0.007(5)
P102 0.048(4) 0.056(3) 0.056(4) -0.017(3) -0.001(3) -0.001(2)
C25 0.084(9) 0.073(8) 0.061(10) -0.008(8) -0.009(8) 0.019(8)
C26 0.126(11) 0.117(10) 0.105(12) -0.033(11) -0.037(10) -0.009(9)
C27 0.115(15) 0.168(19) 0.163(18) -0.007(19) -0.069(16) 0.007(15)
C28 0.20(2) 0.171(18) 0.101(17) -0.050(17) -0.018(17) -0.020(18)
C29 0.067(9) 0.089(10) 0.065(8) 0.008(8) 0.006(7) 0.028(8)
C30 0.103(10) 0.090(9) 0.052(7) 0.006(7) 0.033(7) 0.009(9)
C31 0.107(15) 0.104(15) 0.087(12) -0.024(12) 0.045(10) 0.030(13)
C32 0.133(18) 0.080(13) 0.168(19) -0.057(13) 0.012(16) 0.024(12)
C33 0.100(11) 0.072(9) 0.098(11) -0.009(9) -0.015(9) 0.039(10)
C34 0.110(12) 0.087(10) 0.104(12) -0.004(10) -0.024(10) 0.030(10)
C35 0.132(18) 0.086(14) 0.124(15) -0.004(12) -0.020(14) 0.049(13)
C36 0.15(2) 0.127(19) 0.18(2) -0.012(18) 0.00(2) 0.021(19)
O3 0.071(9) 0.048(7) 0.044(6) -0.003(5) -0.007(7) 0.003(6)
P3 0.075(5) 0.060(3) 0.053(3) -0.007(2) -0.015(3) 0.020(4)
C125 0.099(12) 0.092(11) 0.063(13) -0.031(11) -0.023(11) -0.003(11)
C126 0.131(13) 0.116(12) 0.074(13) -0.040(13) -0.027(12) -0.016(12)
C127 0.085(15) 0.125(18) 0.066(14) 0.008(16) -0.022(14) -0.008(15)
C128 0.19(2) 0.17(2) 0.026(12) -0.011(16) 0.039(15) -0.02(2)
C129 0.086(13) 0.085(13) 0.075(12) 0.011(11) 0.019(11) 0.015(11)
C130 0.094(12) 0.092(12) 0.056(10) 0.027(9) 0.024(10) 0.008(10)
C131 0.073(15) 0.12(2) 0.071(14) 0.041(14) -0.001(12) 0.009(15)
C132 0.109(18) 0.082(17) 0.073(14) 0.035(14) 0.018(14) -0.008(16)
C133 0.083(12) 0.067(10) 0.095(11) -0.013(9) -0.003(10) 0.042(10)
C134 0.085(11) 0.071(11) 0.099(12) -0.001(11) 0.000(10) 0.027(11)
C135 0.10(2) 0.12(2) 0.16(2) -0.03(2) -0.012(19) 0.029(19)
C136 0.066(15) 0.039(11) 0.15(2) -0.009(14) -0.001(15) 0.006(10)
O103 0.031(7) 0.046(8) 0.041(7) 0.000(7) -0.003(6) 0.010(6)
P103 0.043(5) 0.067(4) 0.053(5) -0.015(3) 0.003(4) 0.012(4)
N11 0.094(5) 0.048(4) 0.049(4) 0.005(3) -0.010(4) -0.013(4)
O11 0.094(4) 0.055(3) 0.031(2) -0.002(2) -0.010(3) -0.011(3)
O12 0.090(4) 0.051(3) 0.034(2) -0.001(2) -0.002(2) -0.019(3)
O13 0.119(6) 0.073(4) 0.056(3) -0.005(3) 0.017(4) -0.046(4)
N21 0.082(5) 0.055(4) 0.030(3) -0.007(3) -0.002(3) -0.016(4)
O21 0.076(4) 0.052(3) 0.039(3) 0.000(2) -0.006(3) -0.006(3)
O22 0.081(4) 0.067(4) 0.035(3) 0.001(3) -0.013(3) -0.012(3)
O23 0.100(5) 0.087(5) 0.045(3) 0.015(3) -0.005(3) -0.046(4)
N31 0.094(5) 0.057(4) 0.029(3) -0.002(3) 0.000(3) -0.020(3)
O31 0.110(5) 0.045(3) 0.029(2) -0.003(2) -0.001(3) -0.009(3)
O32 0.102(4) 0.064(3) 0.036(3) -0.007(3) -0.020(3) -0.012(3)
O33 0.110(5) 0.083(4) 0.037(3) -0.017(3) -0.009(3) -0.010(4)

loop_
_atom_type_symbol
_atom_type_description
_atom_type_scat_dispersion_real
_atom_type_scat_dispersion_imag
_atom_type_scat_source
C C 0.0033 0.0016 'International Tables Vol C Tables 4.2.6.8 and 6.1.1.4'
H H 0.0000 0.0000 'International Tables Vol C Tables 4.2.6.8 and 6.1.1.4'
N N 0.0061 0.0033 'International Tables Vol C Tables 4.2.6.8 and 6.1.1.4'
O O 0.0106 0.0060 'International Tables Vol C Tables 4.2.6.8 and 6.1.1.4'
P P 0.1023 0.0942 'International Tables Vol C Tables 4.2.6.8 and 6.1.1.4'
Ho Ho -0.2175 4.6783 'International Tables Vol C Tables 4.2.6.8 and 6.1.1.4'

loop_
_geom_angle_atom_site_label_1
_geom_angle_atom_site_label_2
_geom_angle_atom_site_label_3
_geom_angle
_geom_angle_site_symmetry_1
_geom_angle_site_symmetry_3
O2 Ho1 O3 145.4(8) . .
O2 Ho1 O1 84.1(7) . .
O3 Ho1 O1 86.4(6) . .
O2 Ho1 O102 10.5(8) . .
O3 Ho1 O102 154.2(7) . .
O1 Ho1 O102 81.7(4) . .
O2 Ho1 O22 87.6(6) . .
O3 Ho1 O22 124.7(6) . .
O1 Ho1 O22 85.16(17) . .
O102 Ho1 O22 77.2(4) . .
O2 Ho1 O31 125.1(7) . .
O3 Ho1 O31 77.6(6) . .
O1 Ho1 O31 146.19(16) . .
O102 Ho1 O31 123.5(4) . .
O22 Ho1 O31 80.1(2) . .
O2 Ho1 O12 81.0(7) . .
O3 Ho1 O12 80.1(6) . .
O1 Ho1 O12 130.33(16) . .
O102 Ho1 O12 90.1(4) . .
O22 Ho1 O12 140.56(16) . .
O31 Ho1 O12 76.26(18) . .
O2 Ho1 O103 146.4(9) . .
O3 Ho1 O103 2.7(13) . .
O1 Ho1 O103 89.1(8) . .
O102 Ho1 O103 155.6(8) . .
O22 Ho1 O103 124.7(8) . .
O31 Ho1 O103 75.1(8) . .
O12 Ho1 O103 78.6(8) . .
O2 Ho1 O21 134.6(6) . .
O3 Ho1 O21 73.1(6) . .
O1 Ho1 O21 73.99(16) . .
O102 Ho1 O21 124.5(4) . .
O22 Ho1 O21 52.0(2) . .
O31 Ho1 O21 72.93(16) . .
O12 Ho1 O21 142.66(19) . .
O103 Ho1 O21 73.5(8) . .
O2 Ho1 O11 70.8(5) . .
O3 Ho1 O11 74.8(6) . .
O1 Ho1 O11 78.42(16) . .
O102 Ho1 O11 80.4(4) . .
O22 Ho1 O11 153.9(2) . .
O31 Ho1 O11 124.2(2) . .
O12 Ho1 O11 51.92(16) . .
O103 Ho1 O11 75.6(8) . .
O21 Ho1 O11 138.47(17) . .
O2 Ho1 O32 73.9(7) . .
O3 Ho1 O32 124.0(6) . .
O1 Ho1 O32 148.81(19) . .
O102 Ho1 O32 72.6(4) . .
O22 Ho1 O32 72.28(18) . .
O31 Ho1 O32 51.3(2) . .
O12 Ho1 O32 68.29(19) . .
O103 Ho1 O32 121.3(8) . .
O21 Ho1 O32 106.21(18) . .
O11 Ho1 O32 113.41(17) . .
O2 Ho1 N21 111.4(6) . .
O3 Ho1 N21 98.7(6) . .
O1 Ho1 N21 77.49(16) . .
O102 Ho1 N21 101.0(4) . .
O22 Ho1 N21 26.3(2) . .
O31 Ho1 N21 75.83(18) . .
O12 Ho1 N21 151.62(16) . .
O103 Ho1 N21 99.0(8) . .
O21 Ho1 N21 25.74(19) . .
O11 Ho1 N21 155.40(15) . .
O32 Ho1 N21 90.06(18) . .
C2 C1 P1 119.7(6) . .
C2 C1 H1A 107.4 . .
P1 C1 H1A 107.4 . .
C2 C1 H1B 107.4 . .
P1 C1 H1B 107.4 . .
H1A C1 H1B 106.9 . .
C3 C2 C4 109.2(8) . .
C3 C2 C1 109.6(7) . .
C4 C2 C1 111.8(7) . .
C3 C2 H2 108.7 . .
C4 C2 H2 108.7 . .
C1 C2 H2 108.7 . .
C2 C3 H3A 109.5 . .
C2 C3 H3B 109.5 . .
H3A C3 H3B 109.5 . .
C2 C3 H3C 109.5 . .
H3A C3 H3C 109.5 . .
H3B C3 H3C 109.5 . .
C2 C4 H4A 109.5 . .
C2 C4 H4B 109.5 . .
H4A C4 H4B 109.5 . .
C2 C4 H4C 109.5 . .
H4A C4 H4C 109.5 . .
H4B C4 H4C 109.5 . .
C6 C5 P1 116.7(5) . .
C6 C5 H5A 108.1 . .
P1 C5 H5A 108.1 . .
C6 C5 H5B 108.1 . .
P1 C5 H5B 108.1 . .
H5A C5 H5B 107.3 . .
C8 C6 C7 111.4(8) . .
C8 C6 C5 112.7(7) . .
C7 C6 C5 110.0(7) . .
C8 C6 H6 107.5 . .
C7 C6 H6 107.5 . .
C5 C6 H6 107.5 . .
C6 C7 H7A 109.5 . .
C6 C7 H7B 109.5 . .
H7A C7 H7B 109.5 . .
C6 C7 H7C 109.5 . .
H7A C7 H7C 109.5 . .
H7B C7 H7C 109.5 . .
C6 C8 H8A 109.5 . .
C6 C8 H8B 109.5 . .
H8A C8 H8B 109.5 . .
C6 C8 H8C 109.5 . .
H8A C8 H8C 109.5 . .
H8B C8 H8C 109.5 . .
C10 C9 P1 115.4(6) . .
C10 C9 H9A 108.4 . .
P1 C9 H9A 108.4 . .
C10 C9 H9B 108.4 . .
P1 C9 H9B 108.4 . .
H9A C9 H9B 107.5 . .
C12 C10 C9 112.9(9) . .
C12 C10 C11 109.6(11) . .
C9 C10 C11 106.3(9) . .
C12 C10 H10 109.3 . .
C9 C10 H10 109.3 . .
C11 C10 H10 109.3 . .
C10 C11 H11A 109.5 . .
C10 C11 H11B 109.5 . .
H11A C11 H11B 109.5 . .
C10 C11 H11C 109.5 . .
H11A C11 H11C 109.5 . .
H11B C11 H11C 109.5 . .
C10 C12 H12A 109.5 . .
C10 C12 H12B 109.5 . .
H12A C12 H12B 109.5 . .
C10 C12 H12C 109.5 . .
H12A C12 H12C 109.5 . .
H12B C12 H12C 109.5 . .
P1 O1 Ho1 146.2(3) . .
O1 P1 C1 111.1(3) . .
O1 P1 C9 111.9(3) . .
C1 P1 C9 106.4(4) . .
O1 P1 C5 111.9(3) . .
C1 P1 C5 107.2(4) . .
C9 P1 C5 108.0(4) . .
C14 C13 P2 118.3(15) . .
C14 C13 H13A 107.7 . .
P2 C13 H13A 107.7 . .
C14 C13 H13B 107.7 . .
P2 C13 H13B 107.7 . .
H13A C13 H13B 107.1 . .
C15 C14 C16 107.5(18) . .
C15 C14 C13 116.2(18) . .
C16 C14 C13 116.3(19) . .
C15 C14 H14 105.2 . .
C16 C14 H14 105.2 . .
C13 C14 H14 105.2 . .
C14 C15 H15A 109.5 . .
C14 C15 H15B 109.5 . .
H15A C15 H15B 109.5 . .
C14 C15 H15C 109.5 . .
H15A C15 H15C 109.5 . .
H15B C15 H15C 109.5 . .
C14 C16 H16A 109.5 . .
C14 C16 H16B 109.5 . .
H16A C16 H16B 109.5 . .
C14 C16 H16C 109.5 . .
H16A C16 H16C 109.5 . .
H16B C16 H16C 109.5 . .
C18 C17 P2 123.1(14) . .
C18 C17 H17A 106.6 . .
P2 C17 H17A 106.6 . .
C18 C17 H17B 106.6 . .
P2 C17 H17B 106.6 . .
H17A C17 H17B 106.5 . .
C20 C18 C17 120.6(18) . .
C20 C18 C19 112(2) . .
C17 C18 C19 115.8(18) . .
C20 C18 H18 101.5 . .
C17 C18 H18 101.5 . .
C19 C18 H18 101.5 . .
C18 C19 H19A 109.5 . .
C18 C19 H19B 109.5 . .
H19A C19 H19B 109.5 . .
C18 C19 H19C 109.5 . .
H19A C19 H19C 109.5 . .
H19B C19 H19C 109.5 . .
C18 C20 H20A 109.5 . .
C18 C20 H20B 109.5 . .
H20A C20 H20B 109.5 . .
C18 C20 H20C 109.5 . .
H20A C20 H20C 109.5 . .
H20B C20 H20C 109.5 . .
C22 C21 P2 118.1(12) . .
C22 C21 H21A 107.8 . .
P2 C21 H21A 107.8 . .
C22 C21 H21B 107.8 . .
P2 C21 H21B 107.8 . .
H21A C21 H21B 107.1 . .
C24 C22 C23 109.4(19) . .
C24 C22 C21 127(2) . .
C23 C22 C21 105.5(13) . .
C24 C22 H22 104.1 . .
C23 C22 H22 104.1 . .
C21 C22 H22 104.1 . .
C22 C23 H23A 109.5 . .
C22 C23 H23B 109.5 . .
H23A C23 H23B 109.5 . .
C22 C23 H23C 109.5 . .
H23A C23 H23C 109.5 . .
H23B C23 H23C 109.5 . .
C22 C24 H24A 109.5 . .
C22 C24 H24B 109.5 . .
H24A C24 H24B 109.5 . .
C22 C24 H24C 109.5 . .
H24A C24 H24C 109.5 . .
H24B C24 H24C 109.5 . .
P2 O2 Ho1 161.4(17) . .
O2 P2 C17 110.9(12) . .
O2 P2 C21 110.6(12) . .
C17 P2 C21 110.9(12) . .
O2 P2 C13 108.9(11) . .
C17 P2 C13 105.7(12) . .
C21 P2 C13 109.7(12) . .
C114 C113 P102 119.3(11) . .
C114 C113 H11D 107.5 . .
P102 C113 H11D 107.5 . .
C114 C113 H11E 107.5 . .
P102 C113 H11E 107.5 . .
H11D C113 H11E 107.0 . .
C115 C114 C116 102.6(13) . .
C115 C114 C113 109.9(12) . .
C116 C114 C113 110.3(15) . .
C115 C114 H114 111.3 . .
C116 C114 H114 111.3 . .
C113 C114 H114 111.3 . .
C114 C115 H11F 109.5 . .
C114 C115 H11G 109.5 . .
H11F C115 H11G 109.5 . .
C114 C115 H11H 109.5 . .
H11F C115 H11H 109.5 . .
H11G C115 H11H 109.5 . .
C114 C116 H11I 109.5 . .
C114 C116 H11J 109.5 . .
H11I C116 H11J 109.5 . .
C114 C116 H11K 109.5 . .
H11I C116 H11K 109.5 . .
H11J C116 H11K 109.5 . .
C118 C117 P102 121.9(12) . .
C118 C117 H11L 106.9 . .
P102 C117 H11L 106.9 . .
C118 C117 H11M 106.9 . .
P102 C117 H11M 106.9 . .
H11L C117 H11M 106.7 . .
C120 C118 C117 129.3(14) . .
C120 C118 C119 113.7(13) . .
C117 C118 C119 115.7(12) . .
C120 C118 H118 93.8 . .
C117 C118 H118 93.8 . .
C119 C118 H118 93.8 . .
C118 C119 H11N 109.5 . .
C118 C119 H11O 109.5 . .
H11N C119 H11O 109.5 . .
C118 C119 H11P 109.5 . .
H11N C119 H11P 109.5 . .
H11O C119 H11P 109.5 . .
C118 C120 H12D 109.5 . .
C118 C120 H12E 109.5 . .
H12D C120 H12E 109.5 . .
C118 C120 H12F 109.5 . .
H12D C120 H12F 109.5 . .
H12E C120 H12F 109.5 . .
C122 C121 P102 117.7(10) . .
C122 C121 H12G 107.9 . .
P102 C121 H12G 107.9 . .
C122 C121 H12H 107.9 . .
P102 C121 H12H 107.9 . .
H12G C121 H12H 107.2 . .
C124 C122 C123 98.1(13) . .
C124 C122 C121 144.3(14) . .
C123 C122 C121 109.0(12) . .
C124 C122 H122 99.1 . .
C123 C122 H122 99.1 . .
C121 C122 H122 99.1 . .
C122 C123 H12I 109.5 . .
C122 C123 H12J 109.5 . .
H12I C123 H12J 109.5 . .
C122 C123 H12K 109.5 . .
H12I C123 H12K 109.5 . .
H12J C123 H12K 109.5 . .
C122 C124 H12L 109.5 . .
C122 C124 H12M 109.5 . .
H12L C124 H12M 109.5 . .
C122 C124 H12N 109.5 . .
H12L C124 H12N 109.5 . .
H12M C124 H12N 109.5 . .
P102 O102 Ho1 152.7(10) . .
O102 P102 C117 109.4(9) . .
O102 P102 C121 112.2(8) . .
C117 P102 C121 107.2(10) . .
O102 P102 C113 109.5(9) . .
C117 P102 C113 109.8(9) . .
C121 P102 C113 108.6(8) . .
C26 C25 P3 120.5(11) . .
C26 C25 H25A 107.2 . .
P3 C25 H25A 107.2 . .
C26 C25 H25B 107.2 . .
P3 C25 H25B 107.2 . .
H25A C25 H25B 106.8 . .
C27 C26 C28 107.4(17) . .
C27 C26 C25 119.5(17) . .
C28 C26 C25 112.8(17) . .
C27 C26 H26 105.3 . .
C28 C26 H26 105.3 . .
C25 C26 H26 105.3 . .
C26 C27 H27A 109.5 . .
C26 C27 H27B 109.5 . .
H27A C27 H27B 109.5 . .
C26 C27 H27C 109.5 . .
H27A C27 H27C 109.5 . .
H27B C27 H27C 109.5 . .
C26 C28 H28A 109.5 . .
C26 C28 H28B 109.5 . .
H28A C28 H28B 109.5 . .
C26 C28 H28C 109.5 . .
H28A C28 H28C 109.5 . .
H28B C28 H28C 109.5 . .
C30 C29 P3 117.9(10) . .
C30 C29 H29A 107.8 . .
P3 C29 H29A 107.8 . .
C30 C29 H29B 107.8 . .
P3 C29 H29B 107.8 . .
H29A C29 H29B 107.2 . .
C32 C30 C31 111.9(13) . .
C32 C30 C29 113.2(14) . .
C31 C30 C29 112.9(13) . .
C32 C30 H30 106.1 . .
C31 C30 H30 106.1 . .
C29 C30 H30 106.1 . .
C30 C31 H31A 109.5 . .
C30 C31 H31B 109.5 . .
H31A C31 H31B 109.5 . .
C30 C31 H31C 109.5 . .
H31A C31 H31C 109.5 . .
H31B C31 H31C 109.5 . .
C30 C32 H32A 109.5 . .
C30 C32 H32B 109.5 . .
H32A C32 H32B 109.5 . .
C30 C32 H32C 109.5 . .
H32A C32 H32C 109.5 . .
H32B C32 H32C 109.5 . .
C34 C33 P3 123.6(13) . .
C34 C33 H33A 106.4 . .
P3 C33 H33A 106.4 . .
C34 C33 H33B 106.4 . .
P3 C33 H33B 106.4 . .
H33A C33 H33B 106.5 . .
C36 C34 C33 123.6(19) . .
C36 C34 C35 109.7(16) . .
C33 C34 C35 110.0(15) . .
C36 C34 H34 103.8 . .
C33 C34 H34 103.8 . .
C35 C34 H34 103.8 . .
C34 C35 H35A 109.5 . .
C34 C35 H35B 109.5 . .
H35A C35 H35B 109.5 . .
C34 C35 H35C 109.5 . .
H35A C35 H35C 109.5 . .
H35B C35 H35C 109.5 . .
C34 C36 H36A 109.5 . .
C34 C36 H36B 109.5 . .
H36A C36 H36B 109.5 . .
C34 C36 H36C 109.5 . .
H36A C36 H36C 109.5 . .
H36B C36 H36C 109.5 . .
P3 O3 Ho1 141.9(15) . .
O3 P3 C33 110.0(10) . .
O3 P3 C25 111.2(10) . .
C33 P3 C25 108.6(8) . .
O3 P3 C29 111.4(10) . .
C33 P3 C29 106.1(8) . .
C25 P3 C29 109.4(9) . .
C126 C125 P103 118.6(15) . .
C126 C125 H12O 107.7 . .
P103 C125 H12O 107.7 . .
C126 C125 H12P 107.7 . .
P103 C125 H12P 107.7 . .
H12O C125 H12P 107.1 . .
C127 C126 C128 107.0(19) . .
C127 C126 C125 116(2) . .
C128 C126 C125 111.0(19) . .
C127 C126 H126 107.4 . .
C128 C126 H126 107.4 . .
C125 C126 H126 107.4 . .
C126 C127 H12Q 109.5 . .
C126 C127 H12R 109.5 . .
H12Q C127 H12R 109.5 . .
C126 C127 H12S 109.5 . .
H12Q C127 H12S 109.5 . .
H12R C127 H12S 109.5 . .
C126 C128 H12T 109.5 . .
C126 C128 H12U 109.5 . .
H12T C128 H12U 109.5 . .
C126 C128 H12V 109.5 . .
H12T C128 H12V 109.5 . .
H12U C128 H12V 109.5 . .
C130 C129 P103 117.3(13) . .
C130 C129 H12W 108.0 . .
P103 C129 H12W 108.0 . .
C130 C129 H12$ 108.0 . .
P103 C129 H12$ 108.0 . .
H12W C129 H12$ 107.2 . .
C132 C130 C131 113.3(16) . .
C132 C130 C129 111.9(19) . .
C131 C130 C129 110.0(16) . .
C132 C130 H130 107.1 . .
C131 C130 H130 107.1 . .
C129 C130 H130 107.1 . .
C130 C131 H13C 109.5 . .
C130 C131 H13D 109.5 . .
H13C C131 H13D 109.5 . .
C130 C131 H13E 109.5 . .
H13C C131 H13E 109.5 . .
H13D C131 H13E 109.5 . .
C130 C132 H13F 109.5 . .
C130 C132 H13G 109.5 . .
H13F C132 H13G 109.5 . .
C130 C132 H13H 109.5 . .
H13F C132 H13H 109.5 . .
H13G C132 H13H 109.5 . .
C134 C133 P103 120.9(13) . .
C134 C133 H13I 107.1 . .
P103 C133 H13I 107.1 . .
C134 C133 H13J 107.1 . .
P103 C133 H13J 107.1 . .
H13I C133 H13J 106.8 . .
C136 C134 C135 109.7(19) . .
C136 C134 C133 120.9(19) . .
C135 C134 C133 107.8(18) . .
C136 C134 H134 105.8 . .
C135 C134 H134 105.8 . .
C133 C134 H134 105.8 . .
C134 C135 H13K 109.5 . .
C134 C135 H13L 109.5 . .
H13K C135 H13L 109.5 . .
C134 C135 H13M 109.5 . .
H13K C135 H13M 109.5 . .
H13L C135 H13M 109.5 . .
C134 C136 H13N 109.5 . .
C134 C136 H13O 109.5 . .
H13N C136 H13O 109.5 . .
C134 C136 H13P 109.5 . .
H13N C136 H13P 109.5 . .
H13O C136 H13P 109.5 . .
P103 O103 Ho1 154(2) . .
O103 P103 C133 111.8(13) . .
O103 P103 C125 113.0(14) . .
C133 P103 C125 110.0(11) . .
O103 P103 C129 108.8(13) . .
C133 P103 C129 106.7(11) . .
C125 P103 C129 106.2(12) . .
O13 N11 O12 122.4(7) . .
O13 N11 O11 122.2(7) . .
O12 N11 O11 115.3(7) . .
O13 N11 Ho1 177.8(7) . .
O12 N11 Ho1 56.4(4) . .
O11 N11 Ho1 59.1(4) . .
N11 O11 Ho1 94.5(4) . .
N11 O12 Ho1 98.0(4) . .
O23 N21 O21 122.7(7) . .
O23 N21 O22 122.4(8) . .
O21 N21 O22 114.9(6) . .
O23 N21 Ho1 176.2(6) . .
O21 N21 Ho1 58.5(3) . .
O22 N21 Ho1 56.6(4) . .
N21 O21 Ho1 95.8(4) . .
N21 O22 Ho1 97.1(5) . .
O33 N31 O32 122.3(7) . .
O33 N31 O31 121.1(8) . .
O32 N31 O31 116.6(6) . .
O33 N31 Ho1 175.1(6) . .
O32 N31 Ho1 60.4(3) . .
O31 N31 Ho1 56.4(3) . .
N31 O31 Ho1 97.7(4) . .
N31 O32 Ho1 94.1(4) . .

loop_
_geom_bond_atom_site_label_1
_geom_bond_atom_site_label_2
_geom_bond_distance
_geom_bond_site_symmetry_2
Ho1 O2 2.136(19) .
Ho1 O3 2.178(18) .
Ho1 O1 2.290(4) .
Ho1 O102 2.364(13) .
Ho1 O22 2.435(6) .
Ho1 O31 2.442(5) .
Ho1 O12 2.441(5) .
Ho1 O103 2.45(2) .
Ho1 O21 2.481(5) .
Ho1 O11 2.499(5) .
Ho1 O32 2.534(5) .
Ho1 N21 2.895(7) .
C1 C2 1.545(8) .
C1 P1 1.796(7) .
C1 H1A 0.9900 .
C1 H1B 0.9900 .
C2 C3 1.468(12) .
C2 C4 1.520(11) .
C2 H2 1.0000 .
C3 H3A 0.9800 .
C3 H3B 0.9800 .
C3 H3C 0.9800 .
C4 H4A 0.9800 .
C4 H4B 0.9800 .
C4 H4C 0.9800 .
C5 C6 1.519(10) .
C5 P1 1.823(7) .
C5 H5A 0.9900 .
C5 H5B 0.9900 .
C6 C8 1.468(10) .
C6 C7 1.509(10) .
C6 H6 1.0000 .
C7 H7A 0.9800 .
C7 H7B 0.9800 .
C7 H7C 0.9800 .
C8 H8A 0.9800 .
C8 H8B 0.9800 .
C8 H8C 0.9800 .
C9 C10 1.523(12) .
C9 P1 1.805(7) .
C9 H9A 0.9900 .
C9 H9B 0.9900 .
C10 C12 1.365(14) .
C10 C11 1.544(13) .
C10 H10 1.0000 .
C11 H11A 0.9800 .
C11 H11B 0.9800 .
C11 H11C 0.9800 .
C12 H12A 0.9800 .
C12 H12B 0.9800 .
C12 H12C 0.9800 .
O1 P1 1.516(4) .
C13 C14 1.529(16) .
C13 P2 1.828(13) .
C13 H13A 0.9900 .
C13 H13B 0.9900 .
C14 C15 1.437(17) .
C14 C16 1.470(17) .
C14 H14 1.0000 .
C15 H15A 0.9800 .
C15 H15B 0.9800 .
C15 H15C 0.9800 .
C16 H16A 0.9800 .
C16 H16B 0.9800 .
C16 H16C 0.9800 .
C17 C18 1.482(15) .
C17 P2 1.800(13) .
C17 H17A 0.9900 .
C17 H17B 0.9900 .
C18 C20 1.398(18) .
C18 C19 1.497(17) .
C18 H18 1.0000 .
C19 H19A 0.9800 .
C19 H19B 0.9800 .
C19 H19C 0.9800 .
C20 H20A 0.9800 .
C20 H20B 0.9800 .
C20 H20C 0.9800 .
C21 C22 1.568(16) .
C21 P2 1.806(13) .
C21 H21A 0.9900 .
C21 H21B 0.9900 .
C22 C24 1.291(18) .
C22 C23 1.520(15) .
C22 H22 1.0000 .
C23 H23A 0.9800 .
C23 H23B 0.9800 .
C23 H23C 0.9800 .
C24 H24A 0.9800 .
C24 H24B 0.9800 .
C24 H24C 0.9800 .
O2 P2 1.493(12) .
C113 C114 1.542(14) .
C113 P102 1.823(11) .
C113 H11D 0.9900 .
C113 H11E 0.9900 .
C114 C115 1.480(15) .
C114 C116 1.481(16) .
C114 H114 1.0000 .
C115 H11F 0.9800 .
C115 H11G 0.9800 .
C115 H11H 0.9800 .
C116 H11I 0.9800 .
C116 H11J 0.9800 .
C116 H11K 0.9800 .
C117 C118 1.466(14) .
C117 P102 1.788(12) .
C117 H11L 0.9900 .
C117 H11M 0.9900 .
C118 C120 1.391(15) .
C118 C119 1.472(15) .
C118 H118 1.0000 .
C119 H11N 0.9800 .
C119 H11O 0.9800 .
C119 H11P 0.9800 .
C120 H12D 0.9800 .
C120 H12E 0.9800 .
C120 H12F 0.9800 .
C121 C122 1.513(14) .
C121 P102 1.801(11) .
C121 H12G 0.9900 .
C121 H12H 0.9900 .
C122 C124 1.330(16) .
C122 C123 1.509(15) .
C122 H122 1.0000 .
C123 H12I 0.9800 .
C123 H12J 0.9800 .
C123 H12K 0.9800 .
C124 H12L 0.9800 .
C124 H12M 0.9800 .
C124 H12N 0.9800 .
O102 P102 1.492(10) .
C25 C26 1.521(15) .
C25 P3 1.814(12) .
C25 H25A 0.9900 .
C25 H25B 0.9900 .
C26 C27 1.414(17) .
C26 C28 1.502(16) .
C26 H26 1.0000 .
C27 H27A 0.9800 .
C27 H27B 0.9800 .
C27 H27C 0.9800 .
C28 H28A 0.9800 .
C28 H28B 0.9800 .
C28 H28C 0.9800 .
C29 C30 1.492(14) .
C29 P3 1.825(11) .
C29 H29A 0.9900 .
C29 H29B 0.9900 .
C30 C32 1.449(16) .
C30 C31 1.482(16) .
C30 H30 1.0000 .
C31 H31A 0.9800 .
C31 H31B 0.9800 .
C31 H31C 0.9800 .
C32 H32A 0.9800 .
C32 H32B 0.9800 .
C32 H32C 0.9800 .
C33 C34 1.504(16) .
C33 P3 1.800(13) .
C33 H33A 0.9900 .
C33 H33B 0.9900 .
C34 C36 1.357(17) .
C34 C35 1.526(16) .
C34 H34 1.0000 .
C35 H35A 0.9800 .
C35 H35B 0.9800 .
C35 H35C 0.9800 .
C36 H36A 0.9800 .
C36 H36B 0.9800 .
C36 H36C 0.9800 .
O3 P3 1.505(11) .
C125 C126 1.527(16) .
C125 P103 1.800(14) .
C125 H12O 0.9900 .
C125 H12P 0.9900 .
C126 C127 1.438(18) .
C126 C128 1.501(17) .
C126 H126 1.0000 .
C127 H12Q 0.9800 .
C127 H12R 0.9800 .
C127 H12S 0.9800 .
C128 H12T 0.9800 .
C128 H12U 0.9800 .
C128 H12V 0.9800 .
C129 C130 1.512(16) .
C129 P103 1.828(13) .
C129 H12W 0.9900 .
C129 H12$ 0.9900 .
C130 C132 1.431(17) .
C130 C131 1.497(17) .
C130 H130 1.0000 .
C131 H13C 0.9800 .
C131 H13D 0.9800 .
C131 H13E 0.9800 .
C132 H13F 0.9800 .
C132 H13G 0.9800 .
C132 H13H 0.9800 .
C133 C134 1.533(17) .
C133 P103 1.784(14) .
C133 H13I 0.9900 .
C133 H13J 0.9900 .
C134 C136 1.355(17) .
C134 C135 1.514(18) .
C134 H134 1.0000 .
C135 H13K 0.9800 .
C135 H13L 0.9800 .
C135 H13M 0.9800 .
C136 H13N 0.9800 .
C136 H13O 0.9800 .
C136 H13P 0.9800 .
O103 P103 1.508(12) .
N11 O13 1.196(9) .
N11 O12 1.266(8) .
N11 O11 1.295(8) .
N21 O23 1.221(8) .
N21 O21 1.264(9) .
N21 O22 1.293(9) .
N31 O33 1.210(7) .
N31 O32 1.251(10) .
N31 O31 1.281(9) .
